data_4108798
loop_
_publ_author_name
'Avelino Corma'
'Maria J. Diaz-Cabanas'
'Jose L. Jorda'
'Fernando Rey'
'German Sastre'
'Karl G. Strohmaier'

_publ_contact_author_address
; 
        Prof. Avelino Corma
        Instituto de Tecnologia Quimica CSIC-UPV
        Universidad Politecnica de Valencia
        Avenida de los naranjos s/n
        46022 Valencia
        Spain
;
_publ_contact_author_email acorma@itq.upv.es
_publ_contact_author_fax '34 96 387 7809'
_publ_contact_author_name 'Avelino Corma'
_publ_contact_author_phone '34 96 387 7800'
_publ_section_title
;
 A Zeolitic Structure (ITQ-34) with Connected 9- and 10-Ring Channels
 Obtained with Phosphonium Cations as Structure Directing Agents
;
_journal_name_full 'Journal of the American Chemical Society'
_journal_page_first 16482
_journal_page_last 16483
_journal_paper_doi 10.1021/ja806903c
_journal_volume 130
_journal_year 2008
_chemical_formula_sum 'Ge0.09 O2 Si0.91'
_chemical_formula_weight 64.3
_chemical_name_common 'Zeolite ITQ-34'
_chemical_name_systematic ' ?'
_space_group_IT_number 63
_symmetry_cell_setting orthorhombic
_symmetry_space_group_name_Hall '-C 2c 2'
_symmetry_space_group_name_H-M 'C m c m'
_cell_angle_alpha 90.00000
_cell_angle_beta 90.00000
_cell_angle_gamma 90.00000
_cell_formula_units_Z 112
_cell_length_a 11.5086(5)
_cell_length_b 22.1730(9)
_cell_length_c 25.2558(11)
_cell_measurement_temperature 298
_cell_volume 6444.8(5)
_computing_cell_refinement FullProf
_computing_data_collection 'X-Pert software'
_computing_data_reduction 'FullProf '
_computing_molecular_graphics 'Materials Studio'
_computing_publication_material 'Fullprof and Materials Studio'
_computing_structure_refinement 'FullProf '
_computing_structure_solution FOCUS
_diffrn_ambient_temperature 298
_diffrn_detector_type X-Celerator
_diffrn_measurement_device_type 'X-Pert diffractometer'
_diffrn_measurement_method Bragg-Brentano
_diffrn_radiation_monochromator none
_diffrn_radiation_type 'Cu K\a'
_diffrn_source 'fine-focus sealed tube'
_diffrn_source_target Cu
_exptl_crystal_colour white
_exptl_crystal_density_diffrn 1.856
_exptl_crystal_density_meas 1.86
_exptl_crystal_density_method picnometer
_exptl_crystal_description powder
_pd_meas_2theta_range_inc 0.017000
_pd_meas_2theta_range_max 74.98000
_pd_meas_2theta_range_min 5.00800
_pd_meas_number_of_points 4117
_pd_meas_scan_method cont
_pd_proc_2theta_range_inc 0.017000
_pd_proc_2theta_range_max 74.9630
_pd_proc_2theta_range_min 4.9910
_pd_proc_ls_background_function 'Visually estimated'
_pd_proc_ls_pref_orient_corr
; 
Modified March's function
;
_pd_proc_ls_profile_function Pseudo-Voigh
_pd_proc_ls_prof_R_factor 4.0241
_pd_proc_ls_prof_wR_expected 2.6844
_pd_proc_ls_prof_wR_factor 5.2441
_pd_proc_wavelength 1.540600
_refine_ls_number_parameters 87
_refine_ls_number_reflns 2453
_refine_ls_number_restraints 102
_refine_ls_R_I_factor 6.2573
_cod_data_source_file ja806903c_si_002.cif
_cod_data_source_block global
_cod_database_code 4108798
_pd_proc_ls_prof_cr_factor 12.5751
_pd_proc_ls_prof_cwr_factor 12.0376
_pd_proc_ls_prof_cwr_expected 6.1619
_pd_proc_ls_prof_chi2 3.8163
_pd_proc_ls_prof_echi2 3.8163

loop_
_symmetry_equiv_pos_as_xyz
x,y,z
x,-y,-z
-x,y,-z+1/2
-x,-y,z+1/2
-x,-y,-z
-x,y,z
x,-y,z+1/2
x,y,-z+1/2
x+1/2,y+1/2,z
x+1/2,-y+1/2,-z
-x+1/2,y+1/2,-z+1/2
-x+1/2,-y+1/2,z+1/2
-x+1/2,-y+1/2,-z
-x+1/2,y+1/2,z
x+1/2,-y+1/2,z+1/2
x+1/2,y+1/2,-z+1/2

loop_
_atom_site_label
_atom_site_type_symbol
_atom_site_fract_x
_atom_site_fract_y
_atom_site_fract_z
_atom_site_U_iso_or_equiv
_atom_site_occupancy
_atom_site_thermal_displace_type
Si1 Si 0.21633(14) 0.11982(8) 0.15385(7) 0.0631(9) 1.00000 Uiso
Si2 Si 0.24625(15) 0.13282(7) 0.65553(7) 0.0631(9) 1.00000 Uiso
Si3 Si 0.13351(14) 0.24762(8) 0.18893(7) 0.0631(9) 1.00000 Uiso
Si4 Si 0.1360(3) 0.43127(16) 0.56281(14) 0.0631(9) 0.723(11) Uiso
Ge4 Ge 0.1360(3) 0.43127(16) 0.56281(14) 0.0631(9) 0.277(11) Uiso
Si5 Si 0.1364(3) 0.42914(16) 0.06084(14) 0.0631(9) 0.736(10) Uiso
Ge5 Ge 0.1364(3) 0.42914(16) 0.06084(14) 0.0631(9) 0.264(10) Uiso
Si6 Si 0.13544(16) 0.42120(8) 0.75000 0.0631(9) 1.00000 Uiso
Si7 Si 0.13557(16) 0.43816(9) 0.25000 0.0631(9) 0.908(8) Uiso
Ge7 Ge 0.13557(16) 0.43816(9) 0.25000 0.0631(9) 0.092(8) Uiso
Si8 Si 0.00000 0.04629(18) 0.18852(15) 0.0631(9) 0.903(8) Uiso
Ge8 Ge 0.00000 0.04629(18) 0.18852(15) 0.0631(9) 0.097(8) Uiso
Si9 Si 0.00000 0.09311(18) 0.68856(15) 0.0631(9) 0.928(10) Uiso
Ge9 Ge 0.00000 0.09311(18) 0.68856(15) 0.0631(9) 0.072(10) Uiso
O1 O 0.3147(9) 0.1127(6) 0.1986(5) 0.071(2) 1.00000 Uiso
O2 O 0.1147(10) 0.0703(5) 0.1581(6) 0.071(2) 1.00000 Uiso
O3 O 0.2712(14) 0.1126(6) 0.0956(3) 0.071(2) 1.00000 Uiso
O4 O 0.1582(14) 0.1855(3) 0.1579(4) 0.071(2) 1.00000 Uiso
O5 O 0.2782(15) 0.1169(7) 0.59508(14) 0.071(2) 1.00000 Uiso
O6 O 0.3106(17) 0.0874(5) 0.6952(3) 0.071(2) 1.00000 Uiso
O7 O 0.1073(2) 0.1257(6) 0.6590(6) 0.071(2) 1.00000 Uiso
O8 O 0.2785(9) 0.20226(15) 0.6663(8) 0.071(2) 1.00000 Uiso
O9 O 0.1680(14) 0.2370(11) 0.25000 0.071(2) 1.00000 Uiso
O10 O 0.00000 0.2676(6) 0.1804(11) 0.071(2) 1.00000 Uiso
O11 O 0.00000 0.4132(11) 0.5767(11) 0.071(2) 1.00000 Uiso
O12 O 0.1672(12) 0.50145(17) 0.5790(5) 0.071(2) 1.00000 Uiso
O13 O 0.1774(11) 0.4165(7) 0.50110(15) 0.071(2) 1.00000 Uiso
O14 O 0.00000 0.4094(10) 0.0729(12) 0.071(2) 1.00000 Uiso
O15 O 0.00000 0.4046(4) 0.75000 0.071(2) 1.00000 Uiso
O16 O 0.1700(5) 0.49131(7) 0.75000 0.071(2) 1.00000 Uiso
O17 O 0.00000 0.4194(3) 0.25000 0.071(2) 1.00000 Uiso
O18 O 0.00000 0.97663(16) 0.1742(5) 0.071(2) 1.00000 Uiso
O19 O 0.00000 0.0655(8) 0.25000 0.071(2) 1.00000 Uiso
O20 O 0.00000 0.1107(8) 0.75000 0.071(2) 1.00000 Uiso

loop_
_atom_type_symbol
_atom_type_scat_Cromer_Mann_a1
_atom_type_scat_Cromer_Mann_b1
_atom_type_scat_Cromer_Mann_a2
_atom_type_scat_Cromer_Mann_b2
_atom_type_scat_Cromer_Mann_a3
_atom_type_scat_Cromer_Mann_b3
_atom_type_scat_Cromer_Mann_a4
_atom_type_scat_Cromer_Mann_b4
_atom_type_scat_Cromer_Mann_c
_atom_type_scat_dispersion_real
_atom_type_scat_dispersion_imag
_atom_type_scat_source
Ge 16.08160 2.85090 6.37470 0.25160 3.70680 11.44680 3.68300 54.76250 2.13130 -1.16300 0.88600 International_Tables_for_Crystallography_Vol.C(1991)_Tables_6.1.1.4_and_6.1.1.5
O 3.04850 13.27710 2.28680 5.70110 1.54630 0.32390 0.86700 32.90890 0.25080 0.04700 0.03200 International_Tables_for_Crystallography_Vol.C(1991)_Tables_6.1.1.4_and_6.1.1.5
Si 6.29150 2.43860 3.03530 32.33370 1.98910 0.67850 1.54100 81.69370 1.14070 0.24400 0.33000 International_Tables_for_Crystallography_Vol.C(1991)_Tables_6.1.1.4_and_6.1.1.5
